data_4125920
loop_
_publ_author_name
'Bezuidenhout, Charl X.'
'Smith, Vincent J.'
'Esterhuysen, Catharine'
'Barbour, Leonard J.'

_publ_section_title
;
 Solvent- and Pressure-Induced Phase Changes in Two 3D Copper
 Glutarate-Based Metal-Organic Frameworks via Glutarate (+gauche &#x21C4;
 -gauche) Conformational Isomerism.
;
_journal_issue 16
_journal_name_full 'Journal of the American Chemical Society'
_journal_page_first 5923
_journal_page_last 5929
_journal_paper_doi 10.1021/jacs.7b01764
_journal_volume 139
_journal_year 2017
_chemical_formula_moiety '0.25(C92 H104 Cu8 N8 O32), 1.61(C O2)'
_chemical_formula_sum 'C24.61 H26 Cu2 N2 O11.23'
_chemical_formula_weight 656.61
_space_group_crystal_system orthorhombic
_space_group_IT_number 56
_space_group_name_Hall '-P 2ab 2ac'
_space_group_name_H-M_alt 'P c c n'
_symmetry_space_group_name_Hall '-P 2ab 2ac'
_symmetry_space_group_name_H-M 'P c c n'
_atom_sites_solution_hydrogens geom
_audit_creation_date 2017-03-28
_audit_creation_method
;
Olex2 1.2
(compiled 2017.03.02 svn.r3394 for OlexSys, GUI svn.r5324)
;
_cell_angle_alpha 90
_cell_angle_beta 90
_cell_angle_gamma 90
_cell_formula_units_Z 4
_cell_length_a 27.255(9)
_cell_length_b 11.819(4)
_cell_length_c 9.148(3)
_cell_measurement_reflns_used 2711
_cell_measurement_temperature 100(2)
_cell_measurement_theta_max 27.292
_cell_measurement_theta_min 2.913
_cell_volume 2946.8(17)
_computing_cell_refinement 'SAINT v8.27A (Bruker, 2012)'
_computing_data_reduction 'SAINT v8.27A (Bruker, 2012)'
_computing_molecular_graphics 'Olex2 (Dolomanov et al., 2009)'
_computing_publication_material 'Olex2 (Dolomanov et al., 2009)'
_computing_structure_refinement 'ShelXL (Sheldrick, 2015)'
_diffrn_ambient_temperature 100.15
_diffrn_measured_fraction_theta_full 1.000
_diffrn_measured_fraction_theta_max 0.989
_diffrn_measurement_device_type 'Bruker APEX-II CCD'
_diffrn_measurement_method '\f and \w scans'
_diffrn_radiation_monochromator graphite
_diffrn_radiation_type MoK\a
_diffrn_radiation_wavelength 0.71073
_diffrn_reflns_av_R_equivalents 0.0556
_diffrn_reflns_av_unetI/netI 0.0448
_diffrn_reflns_Laue_measured_fraction_full 1.000
_diffrn_reflns_Laue_measured_fraction_max 0.989
_diffrn_reflns_limit_h_max 34
_diffrn_reflns_limit_h_min -35
_diffrn_reflns_limit_k_max 13
_diffrn_reflns_limit_k_min -15
_diffrn_reflns_limit_l_max 7
_diffrn_reflns_limit_l_min -11
_diffrn_reflns_number 16238
_diffrn_reflns_point_group_measured_fraction_full 1.000
_diffrn_reflns_point_group_measured_fraction_max 0.989
_diffrn_reflns_theta_full 25.000
_diffrn_reflns_theta_max 27.564
_diffrn_reflns_theta_min 1.494
_diffrn_standards_number 0
_exptl_absorpt_coefficient_mu 1.502
_exptl_absorpt_correction_T_max 0.9484
_exptl_absorpt_correction_T_min 0.7202
_exptl_absorpt_correction_type multi-scan
_exptl_absorpt_process_details
;
SADABS-2012/1 (Bruker,2012) was used for absorption correction.
wR2(int) was 0.0885 before and 0.0412 after correction.
The Ratio of minimum to maximum transmission is 0.7753.
The \l/2 correction factor is 0.0015.
;
_exptl_crystal_colour 'clear greenish green'
_exptl_crystal_colour_lustre clear
_exptl_crystal_colour_modifier greenish
_exptl_crystal_colour_primary green
_exptl_crystal_density_diffrn 1.480
_exptl_crystal_description block
_exptl_crystal_F_000 1342
_exptl_crystal_size_max 0.21
_exptl_crystal_size_mid 0.155
_exptl_crystal_size_min 0.05
_refine_diff_density_max 0.484
_refine_diff_density_min -0.450
_refine_diff_density_rms 0.092
_refine_ls_extinction_method none
_refine_ls_goodness_of_fit_ref 1.044
_refine_ls_hydrogen_treatment constr
_refine_ls_matrix_type full
_refine_ls_number_parameters 200
_refine_ls_number_reflns 3372
_refine_ls_number_restraints 0
_refine_ls_restrained_S_all 1.044
_refine_ls_R_factor_all 0.0609
_refine_ls_R_factor_gt 0.0385
_refine_ls_shift/su_max 0.001
_refine_ls_shift/su_mean 0.000
_refine_ls_structure_factor_coef Fsqd
_refine_ls_weighting_details 'w=1/[\s^2^(Fo^2^)+(0.0442P)^2^+2.3083P] where P=(Fo^2^+2Fc^2^)/3'
_refine_ls_weighting_scheme calc
_refine_ls_wR_factor_gt 0.0895
_refine_ls_wR_factor_ref 0.0995
_reflns_Friedel_coverage 0.000
_reflns_number_gt 2488
_reflns_number_total 3372
_reflns_threshold_expression 'I > 2\s(I)'
_cod_data_source_file 2b_prime.cif
_cod_data_source_block 2b_prime
_cod_depositor_comments 'Adding full bibliography for 4125916--4125921.cif.'
_cod_original_cell_volume 2946.6(17)
_cod_database_code 4125920
_shelx_shelxl_version_number 2016/6
_shelx_space_group_comment
;
The symmetry employed for this shelxl refinement is uniquely defined
by the following loop, which should always be used as a source of
symmetry information in preference to the above space-group names.
They are only intended as comments.
;
_olex2_refinement_description
;
1. Fixed Uiso
 At 1.2 times of:
  All C(H) groups, All C(H,H) groups
2. Others
 Fixed Sof: H1A(0.5) H1B(0.5) O6(0.59751) O5(0.59751) C7(0.59751) O7(0.41972)
 C14(0.20986)
3.a Secondary CH2 refined with riding coordinates:
 C9(H9A,H9B), C10(H10A,H10B), C11(H11A,H11B), C1(H1A,H1B), C2(H2A,H2B)
3.b Aromatic/amide H refined with riding coordinates:
 C6(H6), C12(H12), C16(H16), C3(H3)
;
_olex2_submission_special_instructions 'No special instructions were received'

loop_
_space_group_symop_operation_xyz
'x, y, z'
'-x+1/2, -y+1/2, z'
'x+1/2, -y, -z+1/2'
'-x, y+1/2, -z+1/2'
'-x, -y, -z'
'x-1/2, y-1/2, -z'
'-x-1/2, y, z-1/2'
'x, -y-1/2, z-1/2'

loop_
_atom_site_label
_atom_site_type_symbol
_atom_site_fract_x
_atom_site_fract_y
_atom_site_fract_z
_atom_site_U_iso_or_equiv
_atom_site_adp_type
_atom_site_occupancy
_atom_site_site_symmetry_order
_atom_site_calc_flag
_atom_site_refinement_flags_posn
_atom_site_refinement_flags_adp
_atom_site_refinement_flags_occupancy
_atom_site_disorder_assembly
_atom_site_disorder_group
Cu1 Cu 0.53916(2) 0.52330(3) 0.57780(4) 0.01217(11) Uani 1 1 d . . . . .
O2 O 0.55406(7) 0.36074(16) 0.5817(2) 0.0185(4) Uani 1 1 d . . . . .
O1 O 0.57582(7) 0.52838(17) 0.3918(2) 0.0211(5) Uani 1 1 d . . . . .
O4 O 0.51352(7) 0.67751(16) 0.5488(2) 0.0213(5) Uani 1 1 d . . . . .
O3 O 0.49236(7) 0.50111(16) 0.7393(2) 0.0188(4) Uani 1 1 d . . . . .
C4 C 0.66872(10) 0.6545(2) 0.9216(3) 0.0149(6) Uani 1 1 d . . . . .
N5 N 0.59744(8) 0.58037(18) 0.7224(3) 0.0144(5) Uani 1 1 d . . . . .
C6 C 0.63493(10) 0.5136(2) 0.7624(3) 0.0175(6) Uani 1 1 d . . . . .
H6 H 0.636718 0.439571 0.722223 0.021 Uiso 1 1 calc R . . . .
C8 C 0.55351(10) 0.5103(2) 0.2733(3) 0.0149(6) Uani 1 1 d . . . . .
C9 C 0.58335(10) 0.1332(2) 0.5956(3) 0.0177(6) Uani 1 1 d . . . . .
H9A H 0.588085 0.179396 0.684766 0.021 Uiso 1 1 calc R . . . .
H9B H 0.611071 0.148992 0.528657 0.021 Uiso 1 1 calc R . . . .
C10 C 0.58397(10) 0.0069(2) 0.6374(3) 0.0166(6) Uani 1 1 d . . . . .
H10A H 0.570460 -0.038923 0.556281 0.020 Uiso 1 1 calc R . . . .
H10B H 0.618122 -0.017943 0.655614 0.020 Uiso 1 1 calc R . . . .
C11 C 0.53548(11) 0.1683(2) 0.5216(3) 0.0185(6) Uani 1 1 d . . . . .
H11A H 0.535940 0.139828 0.419814 0.022 Uiso 1 1 calc R . . . .
H11B H 0.508022 0.130218 0.572637 0.022 Uiso 1 1 calc R . . . .
C12 C 0.67101(10) 0.5471(2) 0.8589(3) 0.0179(6) Uani 1 1 d . . . . .
H12 H 0.697228 0.497405 0.882532 0.021 Uiso 1 1 calc R . . . .
C13 C 0.52500(10) 0.2934(2) 0.5177(3) 0.0146(6) Uani 1 1 d . . . . .
C16 C 0.59551(10) 0.6836(2) 0.7830(3) 0.0163(6) Uani 1 1 d . . . . .
H16 H 0.569087 0.731910 0.756782 0.020 Uiso 1 1 calc R . . . .
C1 C 0.750000 0.750000 0.9299(4) 0.0184(9) Uani 1 2 d S T P . .
H1A H 0.764097 0.690736 0.865933 0.022 Uiso 0.5 1 calc R . . . .
H1B H 0.735904 0.809261 0.865928 0.022 Uiso 0.5 1 calc R . . . .
C2 C 0.70854(10) 0.6975(2) 1.0206(3) 0.0172(6) Uani 1 1 d . . . . .
H2A H 0.721634 0.634376 1.079974 0.021 Uiso 1 1 calc R . . . .
H2B H 0.694892 0.755065 1.087944 0.021 Uiso 1 1 calc R . . . .
C3 C 0.62965(10) 0.7233(2) 0.8810(3) 0.0166(6) Uani 1 1 d . . . . .
H3 H 0.626569 0.797269 0.920717 0.020 Uiso 1 1 calc R . . . .
O6 O 0.6663(2) 0.1745(5) 0.9001(7) 0.0727(17) Uani 0.5975 1 d . . . . .
O5 O 0.69173(19) -0.0047(5) 0.9127(9) 0.089(2) Uani 0.5975 1 d . . . . .
C7 C 0.6787(2) 0.0858(7) 0.9068(8) 0.0478(18) Uani 0.5975 1 d . . . . .
O7 O 0.7488(6) 0.1525(10) 0.6445(13) 0.149(6) Uani 0.4197 1 d . . . A 1
C14 C 0.750000 0.250000 0.646(3) 0.157(15) Uani 0.4197 2 d S T P . .

loop_
_atom_site_aniso_label
_atom_site_aniso_U_11
_atom_site_aniso_U_22
_atom_site_aniso_U_33
_atom_site_aniso_U_23
_atom_site_aniso_U_13
_atom_site_aniso_U_12
Cu1 0.01241(18) 0.01085(17) 0.01323(18) -0.00021(14) -0.00172(14) -0.00192(12)
O2 0.0156(10) 0.0137(10) 0.0263(12) -0.0021(9) -0.0046(9) 0.0005(7)
O1 0.0186(11) 0.0290(11) 0.0157(11) -0.0014(9) 0.0005(8) -0.0104(9)
O4 0.0249(11) 0.0136(10) 0.0256(12) 0.0022(9) -0.0120(9) -0.0012(8)
O3 0.0143(10) 0.0271(11) 0.0149(10) 0.0016(9) -0.0006(8) -0.0003(8)
C4 0.0120(13) 0.0209(14) 0.0117(13) 0.0026(12) 0.0009(11) -0.0045(10)
N5 0.0128(11) 0.0159(12) 0.0146(12) -0.0016(10) 0.0007(9) -0.0028(9)
C6 0.0164(14) 0.0144(13) 0.0218(16) -0.0025(12) -0.0007(12) 0.0018(11)
C8 0.0198(14) 0.0070(12) 0.0177(15) 0.0010(11) 0.0016(12) -0.0013(10)
C9 0.0175(14) 0.0154(14) 0.0201(16) 0.0022(12) 0.0026(12) 0.0007(11)
C10 0.0159(14) 0.0168(14) 0.0170(14) -0.0012(12) 0.0021(12) 0.0043(11)
C11 0.0233(15) 0.0122(13) 0.0199(15) 0.0019(12) -0.0064(13) -0.0016(11)
C12 0.0134(14) 0.0200(15) 0.0202(16) 0.0010(12) -0.0022(12) 0.0014(11)
C13 0.0165(14) 0.0133(13) 0.0140(14) 0.0002(11) 0.0019(11) -0.0007(10)
C16 0.0135(14) 0.0147(13) 0.0208(15) -0.0001(12) -0.0008(12) -0.0009(10)
C1 0.0114(19) 0.030(2) 0.014(2) 0.000 0.000 -0.0076(16)
C2 0.0142(14) 0.0255(15) 0.0119(14) -0.0003(12) -0.0005(11) -0.0030(11)
C3 0.0162(14) 0.0171(14) 0.0166(15) -0.0014(11) 0.0010(11) -0.0024(11)
O6 0.062(4) 0.069(4) 0.087(4) -0.031(3) -0.015(3) 0.021(3)
O5 0.029(3) 0.073(4) 0.164(7) -0.016(4) -0.004(3) 0.010(3)
C7 0.025(3) 0.061(5) 0.057(5) -0.015(4) -0.003(3) 0.009(3)
O7 0.217(14) 0.126(10) 0.104(9) 0.021(8) 0.060(9) 0.113(10)
C14 0.23(3) 0.16(3) 0.084(18) 0.000 0.000 0.15(3)

loop_
_atom_type_symbol
_atom_type_description
_atom_type_scat_dispersion_real
_atom_type_scat_dispersion_imag
_atom_type_scat_source
C C 0.0033 0.0016 'International Tables Vol C Tables 4.2.6.8 and 6.1.1.4'
H H 0.0000 0.0000 'International Tables Vol C Tables 4.2.6.8 and 6.1.1.4'
Cu Cu 0.3201 1.2651 'International Tables Vol C Tables 4.2.6.8 and 6.1.1.4'
N N 0.0061 0.0033 'International Tables Vol C Tables 4.2.6.8 and 6.1.1.4'
O O 0.0106 0.0060 'International Tables Vol C Tables 4.2.6.8 and 6.1.1.4'

loop_
_geom_angle_atom_site_label_1
_geom_angle_atom_site_label_2
_geom_angle_atom_site_label_3
_geom_angle
_geom_angle_site_symmetry_1
_geom_angle_site_symmetry_3
O2 Cu1 Cu1 88.44(6) . 5_666
O2 Cu1 O1 86.61(9) . .
O2 Cu1 O4 168.76(8) . .
O2 Cu1 O3 89.43(8) . .
O2 Cu1 N5 98.13(8) . .
O1 Cu1 Cu1 87.17(6) . 5_666
O1 Cu1 N5 98.36(9) . .
O4 Cu1 Cu1 80.35(6) . 5_666
O4 Cu1 O1 92.01(9) . .
O4 Cu1 N5 93.11(8) . .
O3 Cu1 Cu1 81.49(6) . 5_666
O3 Cu1 O1 168.08(8) . .
O3 Cu1 O4 89.69(8) . .
O3 Cu1 N5 93.33(9) . .
N5 Cu1 Cu1 171.63(6) . 5_666
C13 O2 Cu1 118.50(18) . .
C8 O1 Cu1 119.46(18) . .
C13 O4 Cu1 127.77(18) 5_666 .
C8 O3 Cu1 125.96(19) 5_666 .
C12 C4 C2 121.6(3) . .
C3 C4 C12 117.2(3) . .
C3 C4 C2 121.1(3) . .
C6 N5 Cu1 122.65(18) . .
C16 N5 Cu1 120.34(18) . .
C16 N5 C6 116.9(2) . .
N5 C6 H6 118.4 . .
N5 C6 C12 123.2(3) . .
C12 C6 H6 118.4 . .
O1 C8 O3 125.0(3) . 5_666
O1 C8 C10 117.8(2) . 8_565
O3 C8 C10 117.1(3) 5_666 8_565
H9A C9 H9B 107.8 . .
C10 C9 H9A 109.1 . .
C10 C9 H9B 109.1 . .
C11 C9 H9A 109.1 . .
C11 C9 H9B 109.1 . .
C11 C9 C10 112.5(2) . .
C8 C10 C9 109.2(2) 8_566 .
C8 C10 H10A 109.8 8_566 .
C8 C10 H10B 109.8 8_566 .
C9 C10 H10A 109.8 . .
C9 C10 H10B 109.8 . .
H10A C10 H10B 108.3 . .
C9 C11 H11A 108.3 . .
C9 C11 H11B 108.3 . .
H11A C11 H11B 107.4 . .
C13 C11 C9 116.0(2) . .
C13 C11 H11A 108.3 . .
C13 C11 H11B 108.3 . .
C4 C12 H12 120.2 . .
C6 C12 C4 119.5(3) . .
C6 C12 H12 120.2 . .
O2 C13 C11 119.2(2) . .
O4 C13 O2 124.9(3) 5_666 .
O4 C13 C11 115.9(2) 5_666 .
N5 C16 H16 118.2 . .
N5 C16 C3 123.6(3) . .
C3 C16 H16 118.2 . .
H1A C1 H1B 107.6 . .
C2 C1 H1A 108.6 2_665 .
C2 C1 H1A 108.6 . .
C2 C1 H1B 108.6 . .
C2 C1 H1B 108.6 2_665 .
C2 C1 C2 114.4(3) 2_665 .
C4 C2 C1 110.1(2) . .
C4 C2 H2A 109.6 . .
C4 C2 H2B 109.6 . .
C1 C2 H2A 109.6 . .
C1 C2 H2B 109.6 . .
H2A C2 H2B 108.2 . .
C4 C3 H3 120.2 . .
C16 C3 C4 119.5(3) . .
C16 C3 H3 120.2 . .
O6 C7 O5 179.4(11) . .
O7 C14 O7 179(3) . 2_655

loop_
_geom_bond_atom_site_label_1
_geom_bond_atom_site_label_2
_geom_bond_distance
_geom_bond_site_symmetry_2
Cu1 Cu1 2.6242(9) 5_666
Cu1 O2 1.964(2) .
Cu1 O1 1.974(2) .
Cu1 O4 1.970(2) .
Cu1 O3 1.970(2) .
Cu1 N5 2.174(2) .
O2 C13 1.266(3) .
O1 C8 1.261(3) .
O4 C13 1.261(3) 5_666
O3 C8 1.263(3) 5_666
C4 C12 1.394(4) .
C4 C2 1.502(4) .
C4 C3 1.390(4) .
N5 C6 1.342(3) .
N5 C16 1.341(3) .
C6 H6 0.9500 .
C6 C12 1.380(4) .
C8 C10 1.508(4) 8_565
C9 H9A 0.9900 .
C9 H9B 0.9900 .
C9 C10 1.542(4) .
C9 C11 1.527(4) .
C10 H10A 0.9900 .
C10 H10B 0.9900 .
C11 H11A 0.9900 .
C11 H11B 0.9900 .
C11 C13 1.507(4) .
C12 H12 0.9500 .
C16 H16 0.9500 .
C16 C3 1.375(4) .
C1 H1A 0.9900 .
C1 H1B 0.9900 .
C1 C2 1.533(3) .
C1 C2 1.533(3) 2_665
C2 H2A 0.9900 .
C2 H2B 0.9900 .
C3 H3 0.9500 .
O6 C7 1.103(9) .
O5 C7 1.128(9) .
O7 C14 1.153(12) .
